data_2002943
loop_
_publ_author_name
'Darlington, C. N. W.'
'Knight, K. S.'

_publ_section_title
;
 High-temperature phases of NaNbO~3~ and NaTaO~3~
;
_journal_issue 1
_journal_name_full 'Acta Crystallographica Section B'
_journal_page_first 24
_journal_page_last 30
_journal_paper_doi 10.1107/S010876819800963X
_journal_volume 55
_journal_year 1999
_chemical_formula_moiety 'Na1 O3 Ta1 '
_chemical_formula_sum 'Na O3 Ta'
_space_group_crystal_system orthorhombic
_space_group_IT_number 63
_space_group_name_Hall '-C 2c 2'
_space_group_name_H-M_alt 'C m c m'
_cell_angle_alpha 90.00
_cell_angle_beta 90.00
_cell_angle_gamma 90.00
_cell_formula_units_Z 8
_cell_length_a 7.83729(4)
_cell_length_b 7.84887(4)
_cell_length_c 7.85728(4)
_cell_measurement_temperature 803
_cell_volume 483.332(4)
_diffrn_radiation_probe neutron
_diffrn_radiation_type neutron
_cod_data_source_file bm0015.cif
_cod_data_source_block Ta803
_cod_depositor_comments
;
 Changing the space group from 'P 2c 2' to '-C 2c 2' after consulting
 the original publication. All related space group information was changed
 accordingly.

 Antanas Vaitkus,
 2017-07-04
;
_cod_original_formula_sum 'Na1 O3 Ta1 '
_cod_database_code 2002943

loop_
_space_group_symop_id
_space_group_symop_operation_xyz
1 x,y,z
2 -x,-y,z+1/2
3 x,-y,-z
4 -x,y,-z+1/2
5 -x,-y,-z
6 x,y,-z+1/2
7 -x,y,z
8 x,-y,z+1/2
9 x+1/2,y+1/2,z
10 -x+1/2,-y+1/2,z+1/2
11 x+1/2,-y+1/2,-z
12 -x+1/2,y+1/2,-z+1/2
13 -x+1/2,-y+1/2,-z
14 x+1/2,y+1/2,-z+1/2
15 -x+1/2,y+1/2,z
16 x+1/2,-y+1/2,z+1/2

loop_
_atom_site_label
_atom_site_fract_x
_atom_site_fract_y
_atom_site_fract_z
Ta .25 .25 .0
Na1 .0 .008(2) .25
Na2 .0 .507(2) .25
O1 .2253(5) .0 .0
O2 .0 .2739(6) .0200(5)
O3 .2737(5) .2478(11) .25
